data_4509196
loop_
_publ_author_name
'Tian, Yu-Peng'
'Li, Lin'
'Zhou, Yong-Hong'
'Wang, Peng'
'Zhou, Hong-Ping'
'Wu, Jie-Ying'
'Hu, Zhang-Jun'
'Yang, Jia-Xiang'
'Kong, Lin'
'Xu, Gui-Bao'
'Tao, Xu-Tang'
'Jiang, Min-Hua'

_publ_section_title
;
 Design and Synthesis of Two New Two-Photon Absorbing Pyridine Salts as
 Ligands and Their Rare Earth Complexes
;
_journal_issue 3
_journal_name_full 'Crystal Growth &amp; Design'
_journal_page_first 1499
_journal_paper_doi 10.1021/cg801022h
_journal_volume 9
_journal_year 2009
_chemical_formula_sum 'C80 H97 Dy N12 O23'
_chemical_formula_weight 1757.20
_chemical_name_systematic
; 
 ? 
;
_space_group_IT_number 2
_symmetry_cell_setting triclinic
_symmetry_space_group_name_Hall '-P 1'
_symmetry_space_group_name_H-M 'P -1'
_atom_sites_solution_hydrogens geom
_atom_sites_solution_primary direct
_atom_sites_solution_secondary difmap
_audit_creation_method SHELXL-97
_cell_angle_alpha 107.352(6)
_cell_angle_beta 100.022(6)
_cell_angle_gamma 102.197(6)
_cell_formula_units_Z 2
_cell_length_a 14.756(5)
_cell_length_b 17.623(6)
_cell_length_c 17.904(6)
_cell_measurement_reflns_used 3087
_cell_measurement_temperature 298(2)
_cell_measurement_theta_max 17.638
_cell_measurement_theta_min 2.18
_cell_volume 4201(2)
_computing_cell_refinement 'Bruker SMART'
_computing_data_collection 'Bruker SMART'
_computing_data_reduction 'Bruker SHELXTL'
_computing_molecular_graphics 'Bruker SHELXTL'
_computing_publication_material 'Bruker SHELXTL'
_computing_structure_refinement 'SHELXL-97 (Sheldrick, 1997)'
_computing_structure_solution 'SHELXS-97 (Sheldrick, 1990)'
_diffrn_ambient_temperature 298(2)
_diffrn_measured_fraction_theta_full 0.969
_diffrn_measured_fraction_theta_max 0.969
_diffrn_measurement_device_type 'CCD area detector'
_diffrn_measurement_method 'phi and omega scans'
_diffrn_radiation_monochromator graphite
_diffrn_radiation_source 'fine-focus sealed tube'
_diffrn_radiation_type MoK\a
_diffrn_radiation_wavelength 0.71073
_diffrn_reflns_av_R_equivalents 0.0492
_diffrn_reflns_av_sigmaI/netI 0.1738
_diffrn_reflns_limit_h_max 17
_diffrn_reflns_limit_h_min -17
_diffrn_reflns_limit_k_max 20
_diffrn_reflns_limit_k_min -17
_diffrn_reflns_limit_l_max 17
_diffrn_reflns_limit_l_min -21
_diffrn_reflns_number 21728
_diffrn_reflns_theta_full 25.03
_diffrn_reflns_theta_max 25.03
_diffrn_reflns_theta_min 2.05
_exptl_absorpt_coefficient_mu 0.975
_exptl_absorpt_correction_T_max 0.7787
_exptl_absorpt_correction_T_min 0.6792
_exptl_absorpt_correction_type multi-scan
_exptl_absorpt_process_details sadabs
_exptl_crystal_density_diffrn 1.439
_exptl_crystal_density_method 'not measured'
_exptl_crystal_F_000 1886
_exptl_crystal_size_max 0.43
_exptl_crystal_size_mid 0.35
_exptl_crystal_size_min 0.27
_refine_diff_density_max 3.432
_refine_diff_density_min -0.623
_refine_diff_density_rms 0.100
_refine_ls_extinction_method none
_refine_ls_goodness_of_fit_ref 0.986
_refine_ls_hydrogen_treatment mixed
_refine_ls_matrix_type full
_refine_ls_number_parameters 1053
_refine_ls_number_reflns 14378
_refine_ls_number_restraints 37
_refine_ls_restrained_S_all 1.000
_refine_ls_R_factor_all 0.1368
_refine_ls_R_factor_gt 0.0727
_refine_ls_shift/su_max 2.665
_refine_ls_shift/su_mean 0.181
_refine_ls_structure_factor_coef Fsqd
_refine_ls_weighting_details 'calc w=1/[\s^2^(Fo^2^)+(0.0604P)^2^+0.0000P] where P=(Fo^2^+2Fc^2^)/3'
_refine_ls_weighting_scheme calc
_refine_ls_wR_factor_gt 0.1573
_refine_ls_wR_factor_ref 0.1764
_reflns_number_gt 7101
_reflns_number_total 14378
_reflns_threshold_expression >2sigma(I)
_cod_data_source_file cg801022hsup1.cif
_cod_data_source_block 7
_cod_depositor_comments
;
The following automatic conversions were performed:

'_symmetry_cell_setting' value 'Triclinic' changed to 'triclinic'
according to /home/saulius/struct/CIF-dictionaries/cif_core.dic
dictionary named 'cif_core.dic' version 2.4.2 from 2011-04-26.

Automatic conversion script
Id: cif_fix_values 1891 2012-01-12 08:04:46Z andrius 
;
_cod_original_sg_symbol_H-M P1
_cod_database_code 4509196

loop_
_symmetry_equiv_pos_as_xyz
'x, y, z'
'-x, -y, -z'

loop_
_atom_site_label
_atom_site_type_symbol
_atom_site_fract_x
_atom_site_fract_y
_atom_site_fract_z
_atom_site_U_iso_or_equiv
_atom_site_adp_type
_atom_site_occupancy
_atom_site_symmetry_multiplicity
_atom_site_calc_flag
_atom_site_refinement_flags
Dy1 Dy 0.56847(3) 0.32883(3) 0.07967(3) 0.05107(17) Uani 1 1 d .
N1 N 0.5709(5) 0.2846(5) -0.2470(4) 0.0552(19) Uani 1 1 d .
N2 N 0.0692(7) 0.1583(7) -0.8107(6) 0.093(3) Uani 1 1 d .
N3 N 0.4000(6) 0.1976(6) 0.2561(5) 0.066(2) Uani 1 1 d .
N4 N 0.9002(7) 0.3434(6) 0.8240(6) 0.087(3) Uani 1 1 d .
N5 N 0.7191(6) 0.5966(5) 0.1144(5) 0.065(2) Uani 1 1 d .
N6 N 1.1901(7) 0.7657(6) 0.7005(6) 0.088(3) Uani 1 1 d .
N7 N 0.6619(6) 0.4059(5) 0.2286(5) 0.063(2) Uani 1 1 d .
N8 N 0.7542(6) 0.3602(5) 0.1119(5) 0.063(2) Uani 1 1 d .
N9 N 0.4221(7) 1.0319(5) 0.8334(6) 0.071(2) Uani 1 1 d .
N10 N -0.1596(7) 0.8465(5) 0.3078(6) 0.083(3) Uani 1 1 d .
N11 N 0.6848(8) 0.0805(7) 0.7667(8) 0.118(4) Uiso 1 1 d D
N12 N 0.2953(11) 0.4176(10) 0.2113(9) 0.158(5) Uiso 1 1 d D
O1 O 0.6017(4) 0.2779(4) -0.0461(3) 0.0601(16) Uani 1 1 d .
O2 O 0.4735(5) 0.2281(4) -0.1528(4) 0.085(2) Uani 1 1 d .
O3 O 0.4634(5) 0.2664(4) 0.1450(3) 0.0570(16) Uani 1 1 d .
O4 O 0.3219(5) 0.1979(5) 0.0540(5) 0.106(3) Uani 1 1 d .
O5 O 0.6122(4) 0.4427(3) 0.0458(4) 0.0615(17) Uani 1 1 d .
O6 O 0.5538(4) 0.4567(4) -0.0712(4) 0.0632(17) Uani 1 1 d .
O7 O 0.4217(4) 0.2764(4) -0.0179(4) 0.0636(17) Uani 1 1 d D
O8 O 0.6036(5) 0.2099(4) 0.0868(4) 0.0602(16) Uani 1 1 d D
O9 O 0.4806(5) 0.4233(4) 0.1321(4) 0.0670(17) Uani 1 1 d D
O10 O 0.4741(6) 0.9065(5) 0.8616(5) 0.084(2) Uani 1 1 d .
O11 O 0.6042(6) 0.9836(5) 0.9596(5) 0.102(3) Uani 1 1 d .
O12 O 0.681(3) 0.103(3) 0.8439(12) 0.64(3) Uiso 1 1 d D
O13 O 0.7733(13) 0.0692(17) 0.7593(16) 0.420(14) Uiso 1 1 d D
O14 O 0.6314(9) 0.0660(8) 0.7090(8) 0.195(5) Uiso 1 1 d D
O15 O 0.2121(10) 0.4057(10) 0.2380(10) 0.244(6) Uiso 1 1 d D
O16 O 0.3660(8) 0.4204(8) 0.2495(8) 0.183(5) Uani 1 1 d D
O17 O 0.2805(19) 0.443(2) 0.1471(15) 0.462(18) Uiso 1 1 d D
O21 O 0.6288(11) 0.0010(9) 0.5248(9) 0.226(6) Uiso 1 1 d D
O22 O 0.7279(6) 0.1325(6) 0.0335(5) 0.116(3) Uani 1 1 d D
O23 O 0.884(3) 0.788(3) 0.0435(17) 0.59(3) Uani 1 1 d D
O24 O 0.1396(8) 0.3812(7) 0.0539(9) 0.138(4) Uani 1 1 d D
O25 O 0.8617(14) 0.1001(13) 0.9190(10) 0.278(8) Uiso 1 1 d D
O26 O 0.1839(15) 0.0499(14) 0.9703(11) 0.260(7) Uiso 1 1 d D
C1 C 0.5599(8) 0.2616(6) -0.1188(6) 0.059(2) Uani 1 1 d .
C2 C 0.6252(7) 0.2876(7) -0.1694(6) 0.071(3) Uani 1 1 d .
H2A H 0.6659 0.3435 -0.1396 0.085 Uiso 1 1 calc R
H2B H 0.6662 0.2512 -0.1788 0.085 Uiso 1 1 calc R
C3 C 0.5555(7) 0.3538(7) -0.2565(6) 0.068(3) Uani 1 1 d .
H3 H 0.5862 0.4049 -0.2160 0.081 Uiso 1 1 calc R
C4 C 0.4959(7) 0.3496(7) -0.3244(7) 0.069(3) Uani 1 1 d .
H4 H 0.4876 0.3987 -0.3299 0.083 Uiso 1 1 calc R
C5 C 0.4461(7) 0.2757(7) -0.3867(6) 0.061(3) Uani 1 1 d .
C6 C 0.4668(7) 0.2042(7) -0.3754(6) 0.067(3) Uani 1 1 d .
H6 H 0.4381 0.1526 -0.4156 0.080 Uiso 1 1 calc R
C7 C 0.5281(7) 0.2107(7) -0.3063(6) 0.063(3) Uani 1 1 d .
H7 H 0.5408 0.1633 -0.2998 0.075 Uiso 1 1 calc R
C8 C 0.3810(8) 0.2738(7) -0.4584(7) 0.073(3) Uani 1 1 d .
H8 H 0.3799 0.3240 -0.4648 0.087 Uiso 1 1 calc R
C9 C 0.3227(7) 0.2048(8) -0.5156(6) 0.070(3) Uani 1 1 d .
H9 H 0.3247 0.1559 -0.5064 0.084 Uiso 1 1 calc R
C10 C 0.2574(7) 0.1953(7) -0.5892(6) 0.067(3) Uani 1 1 d .
C11 C 0.2448(7) 0.2621(7) -0.6130(6) 0.073(3) Uani 1 1 d .
H11 H 0.2777 0.3159 -0.5789 0.088 Uiso 1 1 calc R
C12 C 0.1840(8) 0.2491(8) -0.6869(7) 0.076(3) Uani 1 1 d .
H12 H 0.1790 0.2939 -0.7030 0.092 Uiso 1 1 calc R
C13 C 0.1303(8) 0.1694(8) -0.7371(7) 0.071(3) Uani 1 1 d .
C14 C 0.1416(8) 0.1050(7) -0.7117(7) 0.079(3) Uani 1 1 d .
H14 H 0.1066 0.0512 -0.7445 0.095 Uiso 1 1 calc R
C15 C 0.2023(8) 0.1173(7) -0.6404(7) 0.079(3) Uani 1 1 d .
H15 H 0.2069 0.0719 -0.6254 0.095 Uiso 1 1 calc R
C16 C 0.0716(9) 0.2255(9) -0.8408(8) 0.120(4) Uani 1 1 d .
H16A H 0.0247 0.2068 -0.8917 0.180 Uiso 1 1 calc R
H16B H 0.1342 0.2448 -0.8482 0.180 Uiso 1 1 calc R
H16C H 0.0575 0.2700 -0.8027 0.180 Uiso 1 1 calc R
C17 C 0.0187(11) 0.0778(10) -0.8650(9) 0.139(5) Uani 1 1 d .
H17A H -0.0207 0.0814 -0.9119 0.209 Uiso 1 1 calc R
H17B H -0.0210 0.0494 -0.8390 0.209 Uiso 1 1 calc R
H17C H 0.0635 0.0479 -0.8812 0.209 Uiso 1 1 calc R
C18 C 0.3807(9) 0.2202(7) 0.1218(7) 0.070(3) Uani 1 1 d .
C19 C 0.3347(7) 0.1842(7) 0.1797(6) 0.079(3) Uani 1 1 d .
H19A H 0.2832 0.2085 0.1909 0.094 Uiso 1 1 calc R
H19B H 0.3065 0.1250 0.1522 0.094 Uiso 1 1 calc R
C20 C 0.4140(8) 0.1325(7) 0.2742(7) 0.081(3) Uani 1 1 d .
H20 H 0.3821 0.0795 0.2375 0.097 Uiso 1 1 calc R
C21 C 0.4738(9) 0.1413(8) 0.3450(8) 0.083(3) Uani 1 1 d .
H21 H 0.4834 0.0949 0.3560 0.099 Uiso 1 1 calc R
C22 C 0.5204(8) 0.2196(8) 0.4006(6) 0.067(3) Uani 1 1 d .
C23 C 0.5046(8) 0.2882(7) 0.3828(6) 0.075(3) Uani 1 1 d .
H23 H 0.5350 0.3417 0.4188 0.091 Uiso 1 1 calc R
C24 C 0.4420(8) 0.2737(7) 0.3096(7) 0.071(3) Uani 1 1 d .
H24 H 0.4289 0.3186 0.2974 0.086 Uiso 1 1 calc R
C25 C 0.5860(9) 0.2254(8) 0.4750(8) 0.084(3) Uani 1 1 d .
H25 H 0.5918 0.1761 0.4815 0.101 Uiso 1 1 calc R
C26 C 0.6359(8) 0.2930(8) 0.5319(8) 0.084(3) Uani 1 1 d .
H26 H 0.6290 0.3418 0.5247 0.101 Uiso 1 1 calc R
C27 C 0.7036(8) 0.3022(8) 0.6079(7) 0.073(3) Uani 1 1 d .
C28 C 0.7298(8) 0.2387(7) 0.6253(7) 0.077(3) Uani 1 1 d .
H28 H 0.7035 0.1852 0.5880 0.092 Uiso 1 1 calc R
C29 C 0.7944(7) 0.2509(7) 0.6968(7) 0.074(3) Uani 1 1 d .
H29 H 0.8102 0.2059 0.7067 0.089 Uiso 1 1 calc R
C30 C 0.8361(7) 0.3309(7) 0.7545(7) 0.067(3) Uani 1 1 d .
C31 C 0.8102(8) 0.3944(7) 0.7361(7) 0.075(3) Uani 1 1 d .
H31 H 0.8364 0.4482 0.7728 0.090 Uiso 1 1 calc R
C32 C 0.7469(8) 0.3809(7) 0.6651(8) 0.080(3) Uani 1 1 d .
H32 H 0.7321 0.4260 0.6545 0.096 Uiso 1 1 calc R
C33 C 0.9212(9) 0.2720(8) 0.8438(8) 0.113(4) Uani 1 1 d .
H33A H 0.9671 0.2917 0.8953 0.170 Uiso 1 1 calc R
H33B H 0.9468 0.2412 0.8028 0.170 Uiso 1 1 calc R
H33C H 0.8632 0.2368 0.8460 0.170 Uiso 1 1 calc R
C34 C 0.9263(10) 0.4225(8) 0.8894(8) 0.126(5) Uani 1 1 d .
H34A H 0.9714 0.4216 0.9346 0.189 Uiso 1 1 calc R
H34B H 0.8700 0.4326 0.9056 0.189 Uiso 1 1 calc R
H34C H 0.9549 0.4658 0.8713 0.189 Uiso 1 1 calc R
C35 C 0.6044(6) 0.4818(5) -0.0022(6) 0.055(2) Uani 1 1 d .
C36 C 0.6624(7) 0.5728(6) 0.0308(6) 0.068(3) Uani 1 1 d .
H36A H 0.7049 0.5824 -0.0031 0.081 Uiso 1 1 calc R
H36B H 0.6192 0.6072 0.0291 0.081 Uiso 1 1 calc R
C37 C 0.6779(8) 0.6110(6) 0.1742(7) 0.078(3) Uani 1 1 d .
H37 H 0.6128 0.6069 0.1617 0.094 Uiso 1 1 calc R
C38 C 0.7227(10) 0.6315(7) 0.2525(8) 0.095(4) Uani 1 1 d .
H38 H 0.6900 0.6424 0.2927 0.114 Uiso 1 1 calc R
C39 C 0.8173(13) 0.6358(7) 0.2710(8) 0.094(4) Uani 1 1 d .
C40 C 0.8617(8) 0.6176(7) 0.2090(10) 0.100(4) Uani 1 1 d .
H40 H 0.9260 0.6189 0.2212 0.120 Uiso 1 1 calc R
C41 C 0.8131(9) 0.5973(7) 0.1285(7) 0.087(3) Uani 1 1 d .
H41 H 0.8432 0.5850 0.0867 0.104 Uiso 1 1 calc R
C42 C 0.8627(10) 0.6620(7) 0.3627(8) 0.092(4) Uani 1 1 d .
H42 H 0.8254 0.6739 0.3991 0.110 Uiso 1 1 calc R
C43 C 0.9493(10) 0.6675(7) 0.3886(10) 0.113(5) Uani 1 1 d .
H43 H 0.9830 0.6559 0.3493 0.135 Uiso 1 1 calc R
C44 C 1.0046(9) 0.6892(6) 0.4715(7) 0.064(3) Uani 1 1 d .
C45 C 0.9705(8) 0.7079(7) 0.5382(8) 0.082(3) Uani 1 1 d .
H45 H 0.9054 0.7032 0.5315 0.099 Uiso 1 1 calc R
C46 C 1.0279(8) 0.7334(6) 0.6152(7) 0.077(3) Uani 1 1 d .
H46 H 1.0028 0.7481 0.6599 0.093 Uiso 1 1 calc R
C47 C 1.1281(8) 0.7371(6) 0.6252(7) 0.069(3) Uani 1 1 d .
C48 C 1.1588(7) 0.7130(6) 0.5551(7) 0.074(3) Uani 1 1 d .
H48 H 1.2226 0.7135 0.5585 0.089 Uiso 1 1 calc R
C49 C 1.0969(9) 0.6889(7) 0.4823(7) 0.081(3) Uani 1 1 d .
H49 H 1.1193 0.6709 0.4366 0.097 Uiso 1 1 calc R
C50 C 1.1557(9) 0.7902(7) 0.7725(7) 0.097(4) Uani 1 1 d .
H50A H 1.2082 0.8083 0.8196 0.146 Uiso 1 1 calc R
H50B H 1.1082 0.7439 0.7730 0.146 Uiso 1 1 calc R
H50C H 1.1277 0.8347 0.7725 0.146 Uiso 1 1 calc R
C51 C 1.2923(7) 0.7742(7) 0.7080(7) 0.094(4) Uani 1 1 d .
H51A H 1.3258 0.7949 0.7642 0.140 Uiso 1 1 calc R
H51B H 1.3170 0.8120 0.6826 0.140 Uiso 1 1 calc R
H51C H 1.3013 0.7211 0.6822 0.140 Uiso 1 1 calc R
C52 C 0.6175(9) 0.4290(6) 0.2849(6) 0.077(3) Uani 1 1 d .
H52 H 0.5517 0.4214 0.2701 0.093 Uiso 1 1 calc R
C53 C 0.6674(11) 0.4654(6) 0.3683(7) 0.092(4) Uani 1 1 d .
H53 H 0.6349 0.4818 0.4077 0.111 Uiso 1 1 calc R
C54 C 0.7640(11) 0.4758(7) 0.3892(8) 0.097(4) Uani 1 1 d .
H54 H 0.7972 0.4993 0.4435 0.116 Uiso 1 1 calc R
C55 C 0.8105(10) 0.4536(6) 0.3348(8) 0.081(3) Uani 1 1 d .
C56 C 0.7588(8) 0.4179(6) 0.2511(7) 0.069(3) Uani 1 1 d .
C57 C 0.8078(7) 0.3941(6) 0.1891(7) 0.064(3) Uani 1 1 d .
C58 C 0.9096(9) 0.4097(7) 0.2129(9) 0.079(3) Uani 1 1 d .
C59 C 0.9531(9) 0.3862(9) 0.1534(11) 0.106(5) Uani 1 1 d .
H59 H 1.0193 0.3954 0.1658 0.127 Uiso 1 1 calc R
C60 C 0.9015(10) 0.3496(9) 0.0763(10) 0.108(4) Uani 1 1 d .
H60 H 0.9308 0.3314 0.0350 0.130 Uiso 1 1 calc R
C61 C 0.8002(8) 0.3393(7) 0.0590(8) 0.093(4) Uani 1 1 d .
H61 H 0.7655 0.3156 0.0051 0.111 Uiso 1 1 calc R
C62 C 0.9145(12) 0.4651(8) 0.3532(10) 0.105(5) Uani 1 1 d .
H62 H 0.9501 0.4880 0.4068 0.126 Uiso 1 1 calc R
C63 C 0.9589(10) 0.4435(8) 0.2949(10) 0.107(5) Uani 1 1 d .
H63 H 1.0247 0.4511 0.3090 0.128 Uiso 1 1 calc R
C64 C 0.5297(9) 0.9715(8) 0.9067(8) 0.075(3) Uani 1 1 d .
C65 C 0.5096(8) 1.0529(6) 0.8972(7) 0.087(3) Uani 1 1 d .
H65A H 0.5025 1.0878 0.9479 0.105 Uiso 1 1 calc R
H65B H 0.5633 1.0835 0.8836 0.105 Uiso 1 1 calc R
C66 C 0.3356(10) 1.0201(6) 0.8502(8) 0.085(3) Uani 1 1 d .
H66 H 0.3314 1.0284 0.9031 0.102 Uiso 1 1 calc R
C67 C 0.2533(10) 0.9956(7) 0.7883(8) 0.083(3) Uani 1 1 d .
H67 H 0.1937 0.9894 0.7999 0.100 Uiso 1 1 calc R
C68 C 0.2595(8) 0.9806(7) 0.7109(10) 0.085(4) Uani 1 1 d .
C69 C 0.3495(8) 0.9933(6) 0.6945(7) 0.075(3) Uani 1 1 d .
H69 H 0.3553 0.9833 0.6418 0.090 Uiso 1 1 calc R
C70 C 0.4286(7) 1.0207(6) 0.7580(7) 0.072(3) Uani 1 1 d .
H70 H 0.4890 1.0318 0.7482 0.087 Uiso 1 1 calc R
C71 C 0.1692(8) 0.9513(6) 0.6434(8) 0.076(3) Uani 1 1 d .
H71 H 0.1111 0.9425 0.6573 0.091 Uiso 1 1 calc R
C72 C 0.1659(8) 0.9373(6) 0.5663(8) 0.073(3) Uani 1 1 d .
H72 H 0.2242 0.9441 0.5525 0.088 Uiso 1 1 calc R
C73 C 0.0806(8) 0.9125(6) 0.5010(8) 0.067(3) Uani 1 1 d .
C74 C 0.0883(8) 0.9028(6) 0.4218(8) 0.080(3) Uani 1 1 d .
H74 H 0.1488 0.9103 0.4118 0.096 Uiso 1 1 calc R
C75 C 0.0107(9) 0.8829(7) 0.3596(7) 0.083(3) Uani 1 1 d .
H75 H 0.0201 0.8788 0.3087 0.099 Uiso 1 1 calc R
C76 C -0.0837(7) 0.8683(6) 0.3682(7) 0.068(3) Uani 1 1 d .
C77 C -0.0904(9) 0.8767(6) 0.4485(7) 0.076(3) Uani 1 1 d .
H77 H -0.1507 0.8671 0.4587 0.091 Uiso 1 1 calc R
C78 C -0.0124(8) 0.8980(6) 0.5100(7) 0.070(3) Uani 1 1 d .
H78 H -0.0213 0.9033 0.5613 0.084 Uiso 1 1 calc R
C79 C -0.2562(7) 0.8349(6) 0.3206(7) 0.089(3) Uani 1 1 d .
H79A H -0.3021 0.8206 0.2700 0.133 Uiso 1 1 calc R
H79B H -0.2601 0.8854 0.3580 0.133 Uiso 1 1 calc R
H79C H -0.2697 0.7913 0.3423 0.133 Uiso 1 1 calc R
C80 C -0.1502(8) 0.8363(7) 0.2262(7) 0.098(4) Uani 1 1 d .
H80A H -0.2126 0.8216 0.1903 0.147 Uiso 1 1 calc R
H80B H -0.1200 0.7933 0.2089 0.147 Uiso 1 1 calc R
H80C H -0.1119 0.8873 0.2256 0.147 Uiso 1 1 calc R
H101 H 0.373(5) 0.236(5) -0.016(7) 0.14(4) Uiso 1 1 d D
H103 H 0.568(4) 0.173(3) 0.104(5) 0.06(3) Uiso 1 1 d D
H104 H 0.647(5) 0.187(4) 0.065(6) 0.10(4) Uiso 1 1 d D
H105 H 0.486(5) 0.461(3) 0.108(4) 0.06(3) Uiso 1 1 d D
H106 H 0.439(5) 0.430(5) 0.163(4) 0.080 Uiso 1 1 d D
H107 H 0.577(4) 0.018(5) 0.502(4) 0.080 Uiso 1 1 d D
H108 H 0.662(5) 0.022(5) 0.5804(16) 0.080 Uiso 1 1 d D
H109 H 0.730(6) 0.168(4) 0.006(5) 0.080 Uiso 1 1 d D
H110 H 0.767(5) 0.100(4) 0.019(5) 0.080 Uiso 1 1 d D
H111 H 0.930(5) 0.832(5) 0.045(6) 0.080 Uiso 1 1 d D
H112 H 0.834(4) 0.775(5) 0.000(5) 0.080 Uiso 1 1 d D
H113 H 0.110(6) 0.407(4) 0.026(4) 0.080 Uiso 1 1 d D
H114 H 0.170(7) 0.415(4) 0.105(2) 0.06(4) Uiso 1 1 d D
H115 H 0.811(3) 0.059(4) 0.881(4) 0.080 Uiso 1 1 d D
H116 H 0.899(5) 0.125(4) 0.892(4) 0.080 Uiso 1 1 d D
H117 H 0.164(8) 0.096(5) 0.982(6) 0.16(5) Uiso 1 1 d D
H118 H 0.190(6) 0.033(4) 1.014(3) 0.06(3) Uiso 1 1 d D

loop_
_atom_site_aniso_label
_atom_site_aniso_U_11
_atom_site_aniso_U_22
_atom_site_aniso_U_33
_atom_site_aniso_U_23
_atom_site_aniso_U_13
_atom_site_aniso_U_12
Dy1 0.0565(3) 0.0593(3) 0.0412(3) 0.0254(2) 0.0112(2) 0.0135(2)
N1 0.071(5) 0.063(5) 0.037(5) 0.020(4) 0.022(4) 0.018(5)
N2 0.092(7) 0.102(8) 0.072(7) 0.029(7) -0.004(6) 0.026(6)
N3 0.074(6) 0.082(6) 0.063(6) 0.045(6) 0.034(5) 0.025(5)
N4 0.098(7) 0.084(7) 0.079(7) 0.034(6) 0.021(6) 0.019(6)
N5 0.066(6) 0.070(5) 0.053(5) 0.030(5) 0.003(5) 0.003(5)
N6 0.072(7) 0.114(7) 0.073(7) 0.039(6) 0.009(6) 0.012(6)
N7 0.076(6) 0.069(5) 0.049(5) 0.033(4) 0.012(5) 0.013(5)
N8 0.058(5) 0.080(6) 0.062(6) 0.040(5) 0.017(5) 0.017(5)
N9 0.077(7) 0.061(5) 0.077(7) 0.030(5) 0.015(6) 0.019(5)
N10 0.074(7) 0.091(6) 0.081(7) 0.031(6) 0.021(6) 0.017(5)
O1 0.079(4) 0.078(4) 0.039(4) 0.031(3) 0.021(3) 0.033(4)
O2 0.065(5) 0.123(6) 0.039(4) 0.026(4) 0.007(4) -0.019(4)
O3 0.056(4) 0.071(4) 0.052(4) 0.032(3) 0.023(3) 0.012(3)
O4 0.079(5) 0.148(7) 0.078(6) 0.068(6) 0.000(5) -0.019(5)
O5 0.082(5) 0.053(4) 0.061(4) 0.040(3) 0.014(3) 0.016(3)
O6 0.064(4) 0.062(4) 0.051(4) 0.019(4) 0.002(4) 0.006(3)
O7 0.051(4) 0.084(5) 0.058(4) 0.037(4) 0.009(3) 0.008(4)
O8 0.071(5) 0.065(4) 0.064(4) 0.038(4) 0.028(4) 0.027(4)
O9 0.088(5) 0.074(4) 0.062(4) 0.040(4) 0.032(4) 0.037(4)
O10 0.113(6) 0.061(4) 0.074(5) 0.030(4) 0.013(5) 0.014(4)
O11 0.087(6) 0.126(7) 0.098(6) 0.058(6) 0.005(5) 0.030(5)
O16 0.136(9) 0.231(12) 0.247(14) 0.131(11) 0.074(10) 0.097(9)
O22 0.102(7) 0.132(8) 0.114(7) 0.039(6) 0.015(5) 0.051(6)
O23 0.93(7) 1.01(8) 0.30(3) 0.41(4) 0.40(4) 0.75(7)
O24 0.093(7) 0.205(10) 0.222(14) 0.147(11) 0.124(9) 0.083(8)
C1 0.077(8) 0.060(6) 0.051(6) 0.028(5) 0.023(6) 0.023(6)
C2 0.072(7) 0.101(8) 0.056(6) 0.038(6) 0.029(6) 0.028(6)
C3 0.083(8) 0.084(8) 0.046(6) 0.031(6) 0.023(6) 0.025(6)
C4 0.081(8) 0.075(7) 0.074(8) 0.039(7) 0.042(7) 0.033(6)
C5 0.068(7) 0.083(7) 0.048(6) 0.031(6) 0.029(5) 0.031(6)
C6 0.075(7) 0.080(7) 0.052(6) 0.029(6) 0.027(6) 0.019(6)
C7 0.069(7) 0.079(7) 0.059(7) 0.041(6) 0.025(6) 0.026(6)
C8 0.090(8) 0.092(8) 0.066(8) 0.042(7) 0.041(7) 0.049(7)
C9 0.070(7) 0.100(8) 0.053(7) 0.036(7) 0.025(6) 0.027(7)
C10 0.071(7) 0.090(8) 0.060(7) 0.038(7) 0.030(6) 0.034(7)
C11 0.066(7) 0.098(8) 0.067(7) 0.040(7) 0.026(6) 0.024(6)
C12 0.078(8) 0.112(9) 0.082(8) 0.067(8) 0.038(7) 0.052(7)
C13 0.069(7) 0.077(8) 0.060(7) 0.017(7) 0.016(6) 0.020(7)
C14 0.087(8) 0.073(8) 0.075(8) 0.028(7) 0.013(7) 0.017(6)
C15 0.092(8) 0.071(8) 0.082(8) 0.041(7) 0.016(7) 0.019(7)
C16 0.114(11) 0.143(12) 0.104(10) 0.060(10) -0.007(8) 0.042(9)
C17 0.138(13) 0.149(14) 0.112(12) 0.061(11) -0.022(10) 0.025(11)
C18 0.081(8) 0.086(7) 0.058(7) 0.038(7) 0.027(7) 0.026(7)
C19 0.074(7) 0.108(8) 0.075(8) 0.052(7) 0.034(6) 0.026(7)
C20 0.104(9) 0.087(8) 0.064(8) 0.033(7) 0.048(7) 0.018(7)
C21 0.102(9) 0.089(9) 0.081(9) 0.042(8) 0.047(8) 0.040(8)
C22 0.087(8) 0.098(9) 0.053(7) 0.049(7) 0.044(6) 0.047(7)
C23 0.089(8) 0.095(8) 0.051(7) 0.029(6) 0.031(6) 0.026(7)
C24 0.101(9) 0.066(7) 0.067(8) 0.037(7) 0.040(7) 0.030(7)
C25 0.106(10) 0.077(8) 0.090(10) 0.032(8) 0.058(8) 0.036(8)
C26 0.081(8) 0.088(9) 0.095(10) 0.033(8) 0.048(8) 0.022(7)
C27 0.066(7) 0.094(9) 0.076(8) 0.044(8) 0.033(7) 0.025(7)
C28 0.086(8) 0.076(8) 0.067(8) 0.020(7) 0.031(7) 0.018(7)
C29 0.066(7) 0.081(8) 0.089(9) 0.038(8) 0.037(7) 0.024(6)
C30 0.063(7) 0.081(8) 0.062(7) 0.030(7) 0.021(6) 0.019(6)
C31 0.081(8) 0.078(7) 0.074(8) 0.029(7) 0.026(7) 0.030(7)
C32 0.079(8) 0.079(8) 0.098(10) 0.042(8) 0.035(7) 0.030(7)
C33 0.127(11) 0.104(10) 0.104(10) 0.039(8) 0.006(8) 0.036(9)
C34 0.125(12) 0.118(11) 0.107(11) 0.039(10) -0.002(9) 0.004(9)
C35 0.048(6) 0.049(6) 0.063(7) 0.014(6) 0.012(5) 0.014(5)
C36 0.062(7) 0.073(7) 0.066(7) 0.037(6) -0.002(5) 0.011(5)
C37 0.074(8) 0.072(7) 0.071(8) 0.022(7) 0.001(7) 0.004(6)
C38 0.083(10) 0.079(8) 0.087(10) 0.015(7) -0.008(8) -0.006(7)
C39 0.131(14) 0.071(8) 0.067(9) 0.036(7) 0.001(9) 0.003(8)
C40 0.045(7) 0.099(9) 0.150(14) 0.064(10) -0.014(8) 0.006(6)
C41 0.073(9) 0.103(9) 0.086(9) 0.043(8) 0.010(7) 0.021(7)
C42 0.094(10) 0.070(7) 0.111(11) 0.036(8) 0.038(9) 0.007(7)
C43 0.072(9) 0.070(8) 0.197(18) 0.064(10) 0.015(10) 0.012(7)
C44 0.063(8) 0.076(7) 0.052(7) 0.028(6) 0.005(6) 0.019(6)
C45 0.050(7) 0.091(8) 0.116(11) 0.057(8) 0.012(7) 0.016(6)
C46 0.060(8) 0.096(8) 0.073(8) 0.032(7) 0.017(6) 0.010(6)
C47 0.069(8) 0.067(7) 0.064(7) 0.027(6) 0.002(6) 0.010(6)
C48 0.053(7) 0.097(8) 0.078(8) 0.035(7) 0.027(6) 0.016(6)
C49 0.083(9) 0.098(8) 0.051(7) 0.015(6) 0.019(7) 0.017(7)
C50 0.113(10) 0.102(9) 0.068(8) 0.030(7) 0.016(8) 0.017(8)
C51 0.067(8) 0.111(9) 0.089(9) 0.044(7) -0.006(7) 0.004(7)
C52 0.118(9) 0.066(7) 0.043(6) 0.026(6) 0.016(7) 0.010(7)
C53 0.149(13) 0.059(7) 0.055(8) 0.013(6) 0.029(8) 0.008(8)
C54 0.109(11) 0.083(8) 0.061(8) 0.015(7) -0.019(8) -0.002(8)
C55 0.086(10) 0.071(7) 0.064(8) 0.010(6) -0.004(7) 0.011(7)
C56 0.073(8) 0.058(6) 0.074(8) 0.042(6) -0.005(7) 0.006(6)
C57 0.059(7) 0.061(6) 0.075(8) 0.038(6) 0.014(6) 0.005(5)
C58 0.063(8) 0.068(7) 0.112(11) 0.049(7) 0.020(8) 0.008(6)
C59 0.050(8) 0.127(11) 0.156(14) 0.090(11) 0.002(10) 0.018(8)
C60 0.073(10) 0.151(12) 0.137(13) 0.080(11) 0.056(9) 0.037(9)
C61 0.062(8) 0.131(10) 0.084(9) 0.039(8) 0.018(7) 0.021(7)
C62 0.114(13) 0.075(8) 0.094(11) 0.027(8) -0.030(9) 0.007(8)
C63 0.085(10) 0.087(9) 0.119(13) 0.041(10) -0.038(10) 0.010(8)
C64 0.084(9) 0.090(9) 0.073(8) 0.042(8) 0.039(7) 0.033(8)
C65 0.091(9) 0.075(7) 0.080(8) 0.034(7) -0.004(7) 0.005(6)
C66 0.109(11) 0.073(7) 0.098(10) 0.053(7) 0.035(9) 0.036(8)
C67 0.102(10) 0.084(8) 0.093(9) 0.051(8) 0.036(9) 0.047(8)
C68 0.072(8) 0.075(7) 0.161(13) 0.083(9) 0.059(9) 0.047(7)
C69 0.091(9) 0.078(7) 0.063(7) 0.030(6) 0.025(7) 0.026(7)
C70 0.058(7) 0.083(7) 0.080(8) 0.035(7) 0.018(7) 0.019(6)
C71 0.058(7) 0.079(7) 0.108(10) 0.048(8) 0.026(7) 0.025(6)
C72 0.081(9) 0.055(6) 0.089(9) 0.025(7) 0.027(8) 0.022(6)
C73 0.059(7) 0.051(6) 0.090(9) 0.017(6) 0.028(7) 0.020(5)
C74 0.065(8) 0.073(7) 0.100(10) 0.019(7) 0.032(8) 0.023(6)
C75 0.080(9) 0.096(8) 0.066(8) 0.011(7) 0.027(7) 0.029(7)
C76 0.048(7) 0.070(7) 0.073(8) 0.021(6) 0.002(6) 0.006(5)
C77 0.079(9) 0.075(7) 0.087(9) 0.037(7) 0.042(7) 0.021(6)
C78 0.084(9) 0.058(6) 0.068(8) 0.016(6) 0.027(7) 0.023(6)
C79 0.067(8) 0.072(7) 0.120(10) 0.033(7) 0.013(7) 0.015(6)
C80 0.093(9) 0.094(8) 0.098(10) 0.031(8) 0.020(8) 0.014(7)

loop_
_atom_type_symbol
_atom_type_description
_atom_type_scat_dispersion_real
_atom_type_scat_dispersion_imag
_atom_type_scat_source
C C 0.0033 0.0016 'International Tables Vol C Tables 4.2.6.8 and 6.1.1.4'
H H 0.0000 0.0000 'International Tables Vol C Tables 4.2.6.8 and 6.1.1.4'
N N 0.0061 0.0033 'International Tables Vol C Tables 4.2.6.8 and 6.1.1.4'
O O 0.0106 0.0060 'International Tables Vol C Tables 4.2.6.8 and 6.1.1.4'
Dy Dy -0.1892 4.4098 'International Tables Vol C Tables 4.2.6.8 and 6.1.1.4'

loop_
_geom_angle_atom_site_label_1
_geom_angle_atom_site_label_2
_geom_angle_atom_site_label_3
_geom_angle
O5 Dy1 O8 145.7(2)
O5 Dy1 O7 93.3(2)
O8 Dy1 O7 102.0(2)
O5 Dy1 O1 75.9(2)
O8 Dy1 O1 79.5(2)
O7 Dy1 O1 73.1(2)
O5 Dy1 O3 143.1(2)
O8 Dy1 O3 70.9(2)
O7 Dy1 O3 77.1(2)
O1 Dy1 O3 131.9(2)
O5 Dy1 O9 71.1(2)
O8 Dy1 O9 141.9(2)
O7 Dy1 O9 77.4(2)
O1 Dy1 O9 133.8(2)
O3 Dy1 O9 72.0(2)
O5 Dy1 N7 92.7(2)
O8 Dy1 N7 89.9(2)
O7 Dy1 N7 148.6(3)
O1 Dy1 N7 138.1(3)
O3 Dy1 N7 79.7(2)
O9 Dy1 N7 75.6(3)
O5 Dy1 N8 77.5(2)
O8 Dy1 N8 73.3(2)
O7 Dy1 N8 148.1(2)
O1 Dy1 N8 75.1(2)
O3 Dy1 N8 127.5(2)
O9 Dy1 N8 126.0(3)
N7 Dy1 N8 63.0(3)
C3 N1 C7 120.1(8)
C3 N1 C2 120.2(8)
C7 N1 C2 119.4(8)
C13 N2 C17 120.3(11)
C13 N2 C16 121.0(10)
C17 N2 C16 117.4(10)
C24 N3 C20 119.8(9)
C24 N3 C19 121.1(9)
C20 N3 C19 119.0(10)
C30 N4 C34 119.4(11)
C30 N4 C33 120.2(10)
C34 N4 C33 117.9(10)
C37 N5 C41 120.3(9)
C37 N5 C36 120.2(9)
C41 N5 C36 119.4(9)
C47 N6 C50 120.5(10)
C47 N6 C51 119.7(10)
C50 N6 C51 119.8(9)
C52 N7 C56 118.7(9)
C52 N7 Dy1 121.0(7)
C56 N7 Dy1 120.1(7)
C61 N8 C57 115.2(9)
C61 N8 Dy1 124.0(7)
C57 N8 Dy1 120.6(7)
C70 N9 C66 120.4(10)
C70 N9 C65 119.1(10)
C66 N9 C65 120.5(10)
C76 N10 C80 120.9(10)
C76 N10 C79 121.4(10)
C80 N10 C79 117.7(10)
O14 N11 O12 133.2(17)
O14 N11 O13 115.4(14)
O12 N11 O13 111.2(15)
O16 N12 O17 127.5(17)
O16 N12 O15 121.2(14)
O17 N12 O15 109.7(14)
C1 O1 Dy1 136.3(6)
C18 O3 Dy1 133.8(6)
C35 O5 Dy1 151.8(6)
Dy1 O7 H101 122(7)
Dy1 O8 H103 124(4)
Dy1 O8 H104 127(4)
H103 O8 H104 108(3)
Dy1 O9 H105 108(4)
Dy1 O9 H106 141(4)
H105 O9 H106 110(3)
H107 O21 H108 125(3)
H109 O22 H110 109(3)
H111 O23 H112 109(3)
H113 O24 H114 112(3)
H115 O25 H116 107(3)
H117 O26 H118 110(3)
O2 C1 O1 127.8(8)
O2 C1 C2 117.7(8)
O1 C1 C2 114.5(9)
N1 C2 C1 112.0(8)
N1 C2 H2A 109.3
C1 C2 H2A 109.4
N1 C2 H2B 109.1
C1 C2 H2B 109.1
H2A C2 H2B 107.9
C4 C3 N1 120.1(10)
C4 C3 H3 120.0
N1 C3 H3 119.9
C3 C4 C5 123.3(10)
C3 C4 H4 118.4
C5 C4 H4 118.3
C4 C5 C6 114.8(9)
C4 C5 C8 121.5(10)
C6 C5 C8 123.7(10)
C7 C6 C5 120.4(10)
C7 C6 H6 119.8
C5 C6 H6 119.8
N1 C7 C6 121.3(9)
N1 C7 H7 119.3
C6 C7 H7 119.4
C9 C8 C5 124.4(10)
C9 C8 H8 117.9
C5 C8 H8 117.7
C8 C9 C10 129.2(11)
C8 C9 H9 115.5
C10 C9 H9 115.3
C15 C10 C11 116.7(10)
C15 C10 C9 120.0(10)
C11 C10 C9 123.3(11)
C12 C11 C10 120.9(10)
C12 C11 H11 119.5
C10 C11 H11 119.5
C11 C12 C13 120.5(10)
C11 C12 H12 119.6
C13 C12 H12 119.9
C14 C13 C12 117.7(10)
C14 C13 N2 123.2(11)
C12 C13 N2 119.1(11)
C15 C14 C13 122.0(11)
C15 C14 H14 119.1
C13 C14 H14 118.8
C14 C15 C10 122.1(10)
C14 C15 H15 119.0
C10 C15 H15 118.9
N2 C16 H16A 109.5
N2 C16 H16B 109.4
H16A C16 H16B 109.5
N2 C16 H16C 109.5
H16A C16 H16C 109.5
H16B C16 H16C 109.5
N2 C17 H17A 109.6
N2 C17 H17B 109.4
H17A C17 H17B 109.5
N2 C17 H17C 109.4
H17A C17 H17C 109.5
H17B C17 H17C 109.5
O3 C18 O4 128.5(9)
O3 C18 C19 120.7(10)
O4 C18 C19 110.7(10)
N3 C19 C18 115.0(9)
N3 C19 H19A 108.5
C18 C19 H19A 108.5
N3 C19 H19B 108.5
C18 C19 H19B 108.5
H19A C19 H19B 107.5
N3 C20 C21 121.6(11)
N3 C20 H20 119.2
C21 C20 H20 119.2
C20 C21 C22 119.8(11)
C20 C21 H21 120.2
C22 C21 H21 120.1
C21 C22 C23 119.0(10)
C21 C22 C25 117.3(11)
C23 C22 C25 123.6(11)
C24 C23 C22 117.6(10)
C24 C23 H23 121.2
C22 C23 H23 121.3
N3 C24 C23 122.2(10)
N3 C24 H24 118.9
C23 C24 H24 118.9
C26 C25 C22 125.3(12)
C26 C25 H25 117.5
C22 C25 H25 117.2
C25 C26 C27 127.3(12)
C25 C26 H26 116.4
C27 C26 H26 116.3
C28 C27 C32 116.4(11)
C28 C27 C26 124.6(12)
C32 C27 C26 119.0(12)
C27 C28 C29 122.2(11)
C27 C28 H28 118.9
C29 C28 H28 118.9
C28 C29 C30 120.6(11)
C28 C29 H29 119.7
C30 C29 H29 119.7
N4 C30 C31 122.3(11)
N4 C30 C29 120.9(11)
C31 C30 C29 116.8(10)
C32 C31 C30 121.6(11)
C32 C31 H31 119.2
C30 C31 H31 119.2
C31 C32 C27 122.5(11)
C31 C32 H32 118.8
C27 C32 H32 118.8
N4 C33 H33A 109.5
N4 C33 H33B 109.4
H33A C33 H33B 109.5
N4 C33 H33C 109.5
H33A C33 H33C 109.5
H33B C33 H33C 109.5
N4 C34 H34A 109.5
N4 C34 H34B 109.6
H34A C34 H34B 109.5
N4 C34 H34C 109.3
H34A C34 H34C 109.5
H34B C34 H34C 109.5
O6 C35 O5 127.9(8)
O6 C35 C36 116.0(9)
O5 C35 C36 116.1(9)
N5 C36 C35 111.2(7)
N5 C36 H36A 109.4
C35 C36 H36A 109.4
N5 C36 H36B 109.3
C35 C36 H36B 109.4
H36A C36 H36B 108.0
N5 C37 C38 124.9(12)
N5 C37 H37 117.5
C38 C37 H37 117.6
C37 C38 C39 117.8(13)
C37 C38 H38 121.1
C39 C38 H38 121.0
C38 C39 C40 118.6(12)
C38 C39 C42 113.8(14)
C40 C39 C42 127.6(15)
C39 C40 C41 121.9(11)
C39 C40 H40 119.0
C41 C40 H40 119.0
N5 C41 C40 116.4(11)
N5 C41 H41 121.8
C40 C41 H41 121.8
C43 C42 C39 120.8(15)
C43 C42 H42 119.3
C39 C42 H42 119.9
C42 C43 C44 129.4(15)
C42 C43 H43 115.3
C44 C43 H43 115.4
C49 C44 C45 117.3(10)
C49 C44 C43 117.1(11)
C45 C44 C43 125.6(12)
C44 C45 C46 122.8(10)
C44 C45 H45 118.7
C46 C45 H45 118.5
C45 C46 C47 118.5(10)
C45 C46 H46 120.9
C47 C46 H46 120.7
N6 C47 C48 121.9(11)
N6 C47 C46 121.4(10)
C48 C47 C46 116.7(10)
C49 C48 C47 120.2(10)
C49 C48 H48 120.0
C47 C48 H48 119.7
C48 C49 C44 124.1(10)
C48 C49 H49 117.9
C44 C49 H49 118.0
N6 C50 H50A 109.5
N6 C50 H50B 109.5
H50A C50 H50B 109.5
N6 C50 H50C 109.5
H50A C50 H50C 109.5
H50B C50 H50C 109.5
N6 C51 H51A 109.4
N6 C51 H51B 109.4
H51A C51 H51B 109.5
N6 C51 H51C 109.6
H51A C51 H51C 109.5
H51B C51 H51C 109.5
N7 C52 C53 121.6(12)
N7 C52 H52 119.1
C53 C52 H52 119.3
C54 C53 C52 118.6(12)
C54 C53 H53 121.0
C52 C53 H53 120.4
C55 C54 C53 121.4(12)
C55 C54 H54 119.4
C53 C54 H54 119.2
C54 C55 C56 118.9(12)
C54 C55 C62 124.0(13)
C56 C55 C62 117.1(13)
N7 C56 C55 120.8(11)
N7 C56 C57 118.6(9)
C55 C56 C57 120.6(11)
N8 C57 C56 117.2(9)
N8 C57 C58 124.6(11)
C56 C57 C58 118.2(11)
C59 C58 C63 122.8(14)
C59 C58 C57 116.6(12)
C63 C58 C57 120.5(13)
C58 C59 C60 120.3(13)
C58 C59 H59 120.0
C60 C59 H59 119.8
C59 C60 C61 118.4(13)
C59 C60 H60 120.8
C61 C60 H60 120.8
N8 C61 C60 124.8(12)
N8 C61 H61 117.7
C60 C61 H61 117.5
C63 C62 C55 121.5(14)
C63 C62 H62 119.3
C55 C62 H62 119.2
C62 C63 C58 122.1(14)
C62 C63 H63 118.9
C58 C63 H63 119.1
O10 C64 O11 128.7(12)
O10 C64 C65 117.0(11)
O11 C64 C65 114.3(11)
N9 C65 C64 110.0(9)
N9 C65 H65A 109.5
C64 C65 H65A 109.4
N9 C65 H65B 110.0
C64 C65 H65B 109.8
H65A C65 H65B 108.2
N9 C66 C67 119.7(11)
N9 C66 H66 120.1
C67 C66 H66 120.2
C68 C67 C66 120.1(12)
C68 C67 H67 120.2
C66 C67 H67 119.7
C67 C68 C69 119.5(13)
C67 C68 C71 119.8(11)
C69 C68 C71 120.6(12)
C70 C69 C68 118.1(11)
C70 C69 H69 120.8
C68 C69 H69 121.1
N9 C70 C69 122.1(10)
N9 C70 H70 118.9
C69 C70 H70 119.0
C72 C71 C68 125.5(11)
C72 C71 H71 117.3
C68 C71 H71 117.2
C71 C72 C73 126.6(11)
C71 C72 H72 116.7
C73 C72 H72 116.7
C78 C73 C74 115.1(11)
C78 C73 C72 124.7(11)
C74 C73 C72 120.2(10)
C75 C74 C73 122.1(10)
C75 C74 H74 118.9
C73 C74 H74 119.0
C74 C75 C76 123.2(11)
C74 C75 H75 118.5
C76 C75 H75 118.3
N10 C76 C75 123.6(11)
N10 C76 C77 122.3(10)
C75 C76 C77 114.0(10)
C78 C77 C76 122.2(10)
C78 C77 H77 119.0
C76 C77 H77 118.9
C77 C78 C73 123.4(11)
C77 C78 H78 118.3
C73 C78 H78 118.2
N10 C79 H79A 109.4
N10 C79 H79B 109.4
H79A C79 H79B 109.5
N10 C79 H79C 109.5
H79A C79 H79C 109.5
H79B C79 H79C 109.5
N10 C80 H80A 109.5
N10 C80 H80B 109.6
H80A C80 H80B 109.5
N10 C80 H80C 109.4
H80A C80 H80C 109.5
H80B C80 H80C 109.5

loop_
_geom_bond_atom_site_label_1
_geom_bond_atom_site_label_2
_geom_bond_distance
Dy1 O5 2.264(5)
Dy1 O8 2.297(6)
Dy1 O7 2.339(6)
Dy1 O1 2.342(5)
Dy1 O3 2.380(6)
Dy1 O9 2.395(6)
Dy1 N7 2.574(8)
Dy1 N8 2.602(8)
N1 C3 1.340(11)
N1 C7 1.348(11)
N1 C2 1.459(11)
N2 C13 1.395(13)
N2 C17 1.411(15)
N2 C16 1.437(14)
N3 C24 1.333(12)
N3 C20 1.329(12)
N3 C19 1.450(12)
N4 C30 1.353(12)
N4 C34 1.451(15)
N4 C33 1.483(13)
N5 C37 1.307(12)
N5 C41 1.362(12)
N5 C36 1.469(11)
N6 C47 1.371(12)
N6 C50 1.447(12)
N6 C51 1.462(12)
N7 C52 1.306(12)
N7 C56 1.368(11)
N8 C61 1.269(12)
N8 C57 1.350(11)
N9 C70 1.328(12)
N9 C66 1.350(13)
N9 C65 1.462(12)
N10 C76 1.313(12)
N10 C80 1.452(13)
N10 C79 1.464(12)
N11 O14 1.109(12)
N11 O12 1.334(16)
N11 O13 1.384(15)
N12 O16 1.127(12)
N12 O17 1.349(15)
N12 O15 1.391(13)
O1 C1 1.257(10)
O2 C1 1.242(10)
O3 C18 1.236(11)
O4 C18 1.259(12)
O5 C35 1.257(10)
O6 C35 1.221(10)
O7 H101 0.903(14)
O8 H103 0.902(11)
O8 H104 0.907(11)
O9 H105 0.899(11)
O9 H106 0.907(15)
O10 C64 1.207(13)
O11 C64 1.251(13)
O21 H107 0.944(16)
O21 H108 0.95(3)
O22 H109 0.907(11)
O22 H110 0.908(12)
O23 H111 0.91(2)
O23 H112 0.905(12)
O24 H113 0.895(11)
O24 H114 0.903(12)
O25 H115 0.917(16)
O25 H116 0.921(15)
O26 H117 0.905(15)
O26 H118 0.906(11)
C1 C2 1.523(12)
C2 H2A 0.9700
C2 H2B 0.9700
C3 C4 1.343(13)
C3 H3 0.9300
C4 C5 1.387(13)
C4 H4 0.9300
C5 C6 1.419(12)
C5 C8 1.450(13)
C6 C7 1.358(12)
C6 H6 0.9300
C7 H7 0.9300
C8 C9 1.332(13)
C8 H8 0.9300
C9 C10 1.432(13)
C9 H9 0.9300
C10 C15 1.381(14)
C10 C11 1.403(13)
C11 C12 1.388(13)
C11 H11 0.9300
C12 C13 1.392(14)
C12 H12 0.9300
C13 C14 1.373(13)
C14 C15 1.354(13)
C14 H14 0.9300
C15 H15 0.9300
C16 H16A 0.9600
C16 H16B 0.9600
C16 H16C 0.9600
C17 H17A 0.9600
C17 H17B 0.9600
C17 H17C 0.9600
C18 C19 1.547(13)
C19 H19A 0.9700
C19 H19B 0.9700
C20 C21 1.359(14)
C20 H20 0.9300
C21 C22 1.381(15)
C21 H21 0.9300
C22 C23 1.392(13)
C22 C25 1.467(15)
C23 C24 1.385(13)
C23 H23 0.9300
C24 H24 0.9300
C25 C26 1.281(14)
C25 H25 0.9300
C26 C27 1.485(15)
C26 H26 0.9300
C27 C28 1.360(13)
C27 C32 1.390(15)
C28 C29 1.384(14)
C28 H28 0.9300
C29 C30 1.405(14)
C29 H29 0.9300
C30 C31 1.367(13)
C31 C32 1.362(14)
C31 H31 0.9300
C32 H32 0.9300
C33 H33A 0.9600
C33 H33B 0.9600
C33 H33C 0.9600
C34 H34A 0.9600
C34 H34B 0.9600
C34 H34C 0.9600
C35 C36 1.527(12)
C36 H36A 0.9700
C36 H36B 0.9700
C37 C38 1.344(14)
C37 H37 0.9300
C38 C39 1.358(17)
C38 H38 0.9300
C39 C40 1.375(17)
C39 C42 1.547(16)
C40 C41 1.395(16)
C40 H40 0.9300
C41 H41 0.9300
C42 C43 1.253(14)
C42 H42 0.9300
C43 C44 1.456(16)
C43 H43 0.9300
C44 C49 1.342(13)
C44 C45 1.354(14)
C45 C46 1.372(14)
C45 H45 0.9300
C46 C47 1.444(14)
C46 H46 0.9300
C47 C48 1.387(13)
C48 C49 1.344(13)
C48 H48 0.9300
C49 H49 0.9300
C50 H50A 0.9600
C50 H50B 0.9600
C50 H50C 0.9600
C51 H51A 0.9600
C51 H51B 0.9600
C51 H51C 0.9600
C52 C53 1.425(14)
C52 H52 0.9300
C53 C54 1.367(16)
C53 H53 0.9300
C54 C55 1.302(15)
C54 H54 0.9300
C55 C56 1.436(14)
C55 C62 1.468(17)
C56 C57 1.434(14)
C57 C58 1.431(14)
C58 C59 1.343(16)
C58 C63 1.400(16)
C59 C60 1.341(17)
C59 H59 0.9300
C60 C61 1.434(15)
C60 H60 0.9300
C61 H61 0.9300
C62 C63 1.331(17)
C62 H62 0.9300
C63 H63 0.9300
C64 C65 1.577(14)
C65 H65A 0.9700
C65 H65B 0.9700
C66 C67 1.383(15)
C66 H66 0.9300
C67 C68 1.354(15)
C67 H67 0.9300
C68 C69 1.396(13)
C68 C71 1.510(16)
C69 C70 1.364(13)
C69 H69 0.9300
C70 H70 0.9300
C71 C72 1.317(13)
C71 H71 0.9300
C72 C73 1.446(14)
C72 H72 0.9300
C73 C78 1.389(13)
C73 C74 1.405(14)
C74 C75 1.352(14)
C74 H74 0.9300
C75 C76 1.405(13)
C75 H75 0.9300
C76 C77 1.423(14)
C77 C78 1.345(13)
C77 H77 0.9300
C78 H78 0.9300
C79 H79A 0.9600
C79 H79B 0.9600
C79 H79C 0.9600
C80 H80A 0.9600
C80 H80B 0.9600
C80 H80C 0.9600

loop_
_geom_torsion_atom_site_label_1
_geom_torsion_atom_site_label_2
_geom_torsion_atom_site_label_3
_geom_torsion_atom_site_label_4
_geom_torsion
O5 Dy1 N7 C52 104.6(6)
O8 Dy1 N7 C52 -109.6(7)
O7 Dy1 N7 C52 3.8(9)
O1 Dy1 N7 C52 176.4(6)
O3 Dy1 N7 C52 -39.0(6)
O9 Dy1 N7 C52 34.8(6)
N8 Dy1 N7 C52 179.1(7)
O5 Dy1 N7 C56 -80.5(6)
O8 Dy1 N7 C56 65.4(6)
O7 Dy1 N7 C56 178.7(5)
O1 Dy1 N7 C56 -8.6(8)
O3 Dy1 N7 C56 135.9(6)
O9 Dy1 N7 C56 -150.2(6)
N8 Dy1 N7 C56 -5.9(6)
O5 Dy1 N8 C61 -80.9(8)
O8 Dy1 N8 C61 80.9(8)
O7 Dy1 N8 C61 -5.1(10)
O1 Dy1 N8 C61 -2.3(8)
O3 Dy1 N8 C61 129.5(8)
O9 Dy1 N8 C61 -136.1(8)
N7 Dy1 N8 C61 179.5(9)
O5 Dy1 N8 C57 105.2(7)
O8 Dy1 N8 C57 -93.0(6)
O7 Dy1 N8 C57 -179.0(5)
O1 Dy1 N8 C57 -176.3(7)
O3 Dy1 N8 C57 -44.4(7)
O9 Dy1 N8 C57 49.9(7)
N7 Dy1 N8 C57 5.6(6)
O5 Dy1 O1 C1 -77.1(8)
O8 Dy1 O1 C1 127.0(9)
O7 Dy1 O1 C1 20.8(8)
O3 Dy1 O1 C1 74.9(9)
O9 Dy1 O1 C1 -31.7(9)
N7 Dy1 O1 C1 -155.2(8)
N8 Dy1 O1 C1 -157.7(9)
O5 Dy1 O3 C18 88.7(9)
O8 Dy1 O3 C18 -97.1(9)
O7 Dy1 O3 C18 10.7(8)
O1 Dy1 O3 C18 -41.9(9)
O9 Dy1 O3 C18 91.4(8)
N7 Dy1 O3 C18 169.4(9)
N8 Dy1 O3 C18 -146.6(8)
O8 Dy1 O5 C35 99.3(12)
O7 Dy1 O5 C35 -17.8(12)
O1 Dy1 O5 C35 53.8(12)
O3 Dy1 O5 C35 -90.6(12)
O9 Dy1 O5 C35 -93.2(12)
N7 Dy1 O5 C35 -167.0(12)
N8 Dy1 O5 C35 131.4(12)
Dy1 O1 C1 O2 -40.8(15)
Dy1 O1 C1 C2 138.8(7)
C3 N1 C2 C1 98.0(10)
C7 N1 C2 C1 -75.2(10)
O2 C1 C2 N1 12.5(13)
O1 C1 C2 N1 -167.1(8)
C7 N1 C3 C4 1.4(13)
C2 N1 C3 C4 -171.8(8)
N1 C3 C4 C5 1.4(14)
C3 C4 C5 C6 -3.3(13)
C3 C4 C5 C8 178.8(9)
C4 C5 C6 C7 2.6(12)
C8 C5 C6 C7 -179.6(8)
C3 N1 C7 C6 -2.0(13)
C2 N1 C7 C6 171.2(8)
C5 C6 C7 N1 -0.1(13)
C4 C5 C8 C9 -171.6(9)
C6 C5 C8 C9 10.7(14)
C5 C8 C9 C10 -178.5(9)
C8 C9 C10 C15 -179.4(10)
C8 C9 C10 C11 0.0(16)
C15 C10 C11 C12 -3.8(13)
C9 C10 C11 C12 176.8(9)
C10 C11 C12 C13 3.3(14)
C11 C12 C13 C14 -1.4(14)
C11 C12 C13 N2 179.5(9)
C17 N2 C13 C14 -3.1(17)
C16 N2 C13 C14 -169.5(11)
C17 N2 C13 C12 175.9(11)
C16 N2 C13 C12 9.6(15)
C12 C13 C14 C15 0.2(15)
N2 C13 C14 C15 179.2(10)
C13 C14 C15 C10 -0.8(17)
C11 C10 C15 C14 2.5(15)
C9 C10 C15 C14 -178.0(10)
Dy1 O3 C18 O4 -7.6(17)
Dy1 O3 C18 C19 174.9(6)
C24 N3 C19 C18 64.6(12)
C20 N3 C19 C18 -118.8(10)
O3 C18 C19 N3 -9.4(14)
O4 C18 C19 N3 172.7(9)
C24 N3 C20 C21 -2.9(14)
C19 N3 C20 C21 -179.6(9)
N3 C20 C21 C22 1.0(15)
C20 C21 C22 C23 0.3(15)
C20 C21 C22 C25 -178.4(9)
C21 C22 C23 C24 0.2(13)
C25 C22 C23 C24 178.8(9)
C20 N3 C24 C23 3.4(14)
C19 N3 C24 C23 -179.9(8)
C22 C23 C24 N3 -2.1(14)
C21 C22 C25 C26 178.7(10)
C23 C22 C25 C26 0.0(16)
C22 C25 C26 C27 -179.6(9)
C25 C26 C27 C28 6.7(17)
C25 C26 C27 C32 -175.9(10)
C32 C27 C28 C29 1.5(14)
C26 C27 C28 C29 179.0(9)
C27 C28 C29 C30 -0.5(15)
C34 N4 C30 C31 14.4(15)
C33 N4 C30 C31 175.9(9)
C34 N4 C30 C29 -166.9(10)
C33 N4 C30 C29 -5.3(15)
C28 C29 C30 N4 -179.2(9)
C28 C29 C30 C31 -0.3(14)
N4 C30 C31 C32 178.8(10)
C29 C30 C31 C32 -0.1(14)
C30 C31 C32 C27 1.2(16)
C28 C27 C32 C31 -1.9(15)
C26 C27 C32 C31 -179.6(9)
Dy1 O5 C35 O6 -5.8(19)
Dy1 O5 C35 C36 171.9(9)
C37 N5 C36 C35 -77.9(11)
C41 N5 C36 C35 97.2(10)
O6 C35 C36 N5 179.1(8)
O5 C35 C36 N5 1.1(12)
C41 N5 C37 C38 3.6(16)
C36 N5 C37 C38 178.7(9)
N5 C37 C38 C39 -1.6(17)
C37 C38 C39 C40 -1.1(17)
C37 C38 C39 C42 178.5(9)
C38 C39 C40 C41 1.8(17)
C42 C39 C40 C41 -177.7(10)
C37 N5 C41 C40 -2.7(14)
C36 N5 C41 C40 -177.8(8)
C39 C40 C41 N5 0.1(17)
C38 C39 C42 C43 179.0(11)
C40 C39 C42 C43 -1.4(18)
C39 C42 C43 C44 -178.7(10)
C42 C43 C44 C49 178.8(12)
C42 C43 C44 C45 0(2)
C49 C44 C45 C46 6.2(16)
C43 C44 C45 C46 -175.4(10)
C44 C45 C46 C47 -2.8(16)
C50 N6 C47 C48 -179.9(9)
C51 N6 C47 C48 2.2(15)
C50 N6 C47 C46 2.4(15)
C51 N6 C47 C46 -175.5(9)
C45 C46 C47 N6 176.9(9)
C45 C46 C47 C48 -0.9(14)
N6 C47 C48 C49 -176.9(9)
C46 C47 C48 C49 0.9(15)
C47 C48 C49 C44 2.8(17)
C45 C44 C49 C48 -6.2(17)
C43 C44 C49 C48 175.2(10)
C56 N7 C52 C53 -0.4(13)
Dy1 N7 C52 C53 174.6(6)
N7 C52 C53 C54 -0.3(15)
C52 C53 C54 C55 0.3(17)
C53 C54 C55 C56 0.4(17)
C53 C54 C55 C62 178.3(11)
C52 N7 C56 C55 1.1(13)
Dy1 N7 C56 C55 -174.0(6)
C52 N7 C56 C57 -178.8(8)
Dy1 N7 C56 C57 6.2(10)
C54 C55 C56 N7 -1.2(15)
C62 C55 C56 N7 -179.2(9)
C54 C55 C56 C57 178.7(10)
C62 C55 C56 C57 0.7(14)
C61 N8 C57 C56 -179.4(8)
Dy1 N8 C57 C56 -4.9(10)
C61 N8 C57 C58 2.3(13)
Dy1 N8 C57 C58 176.8(7)
N7 C56 C57 N8 -0.8(12)
C55 C56 C57 N8 179.3(8)
N7 C56 C57 C58 177.6(8)
C55 C56 C57 C58 -2.2(13)
N8 C57 C58 C59 -2.1(14)
C56 C57 C58 C59 179.6(9)
N8 C57 C58 C63 -178.6(9)
C56 C57 C58 C63 3.2(14)
C63 C58 C59 C60 175.9(11)
C57 C58 C59 C60 -0.5(17)
C58 C59 C60 C61 2.4(19)
C57 N8 C61 C60 -0.1(16)
Dy1 N8 C61 C60 -174.4(9)
C59 C60 C61 N8 -2.2(19)
C54 C55 C62 C63 -177.9(12)
C56 C55 C62 C63 0.0(17)
C55 C62 C63 C58 1(2)
C59 C58 C63 C62 -178.8(12)
C57 C58 C63 C62 -2.5(18)
C70 N9 C65 C64 -91.0(10)
C66 N9 C65 C64 85.8(11)
O10 C64 C65 N9 1.1(13)
O11 C64 C65 N9 179.2(9)
C70 N9 C66 C67 0.5(14)
C65 N9 C66 C67 -176.3(9)
N9 C66 C67 C68 2.4(16)
C66 C67 C68 C69 -2.6(15)
C66 C67 C68 C71 178.1(9)
C67 C68 C69 C70 0.0(14)
C71 C68 C69 C70 179.3(9)
C66 N9 C70 C69 -3.2(14)
C65 N9 C70 C69 173.6(9)
C68 C69 C70 N9 3.0(15)
C67 C68 C71 C72 177.7(10)
C69 C68 C71 C72 -1.6(15)
C68 C71 C72 C73 -177.3(9)
C71 C72 C73 C78 -1.3(16)
C71 C72 C73 C74 177.6(10)
C78 C73 C74 C75 1.7(14)
C72 C73 C74 C75 -177.3(9)
C73 C74 C75 C76 -1.7(17)
C80 N10 C76 C75 -0.3(16)
C79 N10 C76 C75 -177.7(9)
C80 N10 C76 C77 -178.3(9)
C79 N10 C76 C77 4.3(15)
C74 C75 C76 N10 -177.8(10)
C74 C75 C76 C77 0.4(15)
N10 C76 C77 C78 179.1(10)
C75 C76 C77 C78 0.9(15)
C76 C77 C78 C73 -0.9(16)
C74 C73 C78 C77 -0.4(14)
C72 C73 C78 C77 178.5(9)
